data_2240826
loop_
_publ_author_name
'Greenberg, Fred H.'
'Nazarenko, Alexander Y.'

_publ_section_title
;
 Crystal structure of 1,2-dibenzoylacenaphthylene
;
_journal_coeditor_code ZL2628
_journal_issue 7
_journal_name_full 'Acta Crystallographica Section E'
_journal_page_first o487
_journal_page_last o488
_journal_paper_doi 10.1107/S2056989015011160
_journal_volume 71
_journal_year 2015
_chemical_formula_iupac 'C26 H16 O2'
_chemical_formula_moiety 'C26 H16 O2'
_chemical_formula_sum 'C26 H16 O2'
_chemical_formula_weight 360.39
_chemical_name_systematic
;
1,2-Dibezoylacenaphthylene
;
_space_group_crystal_system triclinic
_space_group_IT_number 2
_space_group_name_Hall '-P 1'
_space_group_name_H-M_alt 'P -1'
_symmetry_space_group_name_Hall '-P 1'
_symmetry_space_group_name_H-M 'P -1'
_atom_sites_solution_hydrogens difmap
_atom_sites_solution_primary direct
_audit_creation_method
;
Olex2 1.2
(compiled 2015.01.26 svn.r3150 for OlexSys, GUI svn.r4998)
;
_cell_angle_alpha 71.448(2)
_cell_angle_beta 66.494(2)
_cell_angle_gamma 84.269(2)
_cell_formula_units_Z 2
_cell_length_a 9.4578(4)
_cell_length_b 10.2665(5)
_cell_length_c 10.9183(4)
_cell_measurement_reflns_used 9865
_cell_measurement_temperature 173(2)
_cell_measurement_theta_max 30.52
_cell_measurement_theta_min 2.85
_cell_volume 921.21(7)
_computing_cell_refinement
;
SAINT (Bruker, 2013)
;
_computing_data_collection
;
APEX2 (Bruker, 2013)
;
_computing_data_reduction
;
SAINT (Bruker, 2013)
;
_computing_molecular_graphics
;
OLEX2 (Dolomanov <i>et al.</i>, 2009)
;
_computing_publication_material
;
OLEX2 (Dolomanov <i>et al.</i>,  2009)
;
_computing_structure_refinement
;
SHELXL2014 (Sheldrick, 2015a)
;
_computing_structure_solution
;
<i>SHELXT</i> (Sheldrick, 2015b)
;
_diffrn_ambient_temperature 173
_diffrn_measured_fraction_theta_full 0.999
_diffrn_measured_fraction_theta_max 0.999
_diffrn_measurement_device_type 'Bruker PHOTON-100 CMOS'
_diffrn_measurement_method '\f and \w scans'
_diffrn_radiation_type MoK\a
_diffrn_radiation_wavelength 0.71073
_diffrn_reflns_av_R_equivalents 0.0441
_diffrn_reflns_limit_h_max 12
_diffrn_reflns_limit_h_min -12
_diffrn_reflns_limit_k_max 13
_diffrn_reflns_limit_k_min -13
_diffrn_reflns_limit_l_max 14
_diffrn_reflns_limit_l_min -14
_diffrn_reflns_number 32789
_diffrn_reflns_theta_full 26.000
_diffrn_reflns_theta_max 28.498
_diffrn_reflns_theta_min 2.853
_diffrn_standards_number 0
_exptl_absorpt_coefficient_mu 0.081
_exptl_absorpt_correction_T_max 0.9511
_exptl_absorpt_correction_T_min 0.8671
_exptl_absorpt_correction_type numerical
_exptl_absorpt_process_details
;
(SADABS-2014/5; Bruker, 2014)
;
_exptl_crystal_colour yellow
_exptl_crystal_density_diffrn 1.299
_exptl_crystal_description block
_exptl_crystal_F_000 376
_exptl_crystal_size_max 0.69
_exptl_crystal_size_mid 0.65
_exptl_crystal_size_min 0.41
_refine_diff_density_max 0.290
_refine_diff_density_min -0.234
_refine_ls_extinction_method none
_refine_ls_goodness_of_fit_ref 1.050
_refine_ls_hydrogen_treatment refall
_refine_ls_matrix_type full
_refine_ls_number_parameters 317
_refine_ls_number_reflns 4661
_refine_ls_number_restraints 0
_refine_ls_restrained_S_all 1.050
_refine_ls_R_factor_all 0.0577
_refine_ls_R_factor_gt 0.0437
_refine_ls_shift/su_max 0.000
_refine_ls_shift/su_mean 0.000
_refine_ls_structure_factor_coef Fsqd
_refine_ls_weighting_details 'w=1/[\s^2^(Fo^2^)+(0.0600P)^2^+0.1858P] where P=(Fo^2^+2Fc^2^)/3'
_refine_ls_weighting_scheme calc
_refine_ls_wR_factor_gt 0.1111
_refine_ls_wR_factor_ref 0.1186
_reflns_number_gt 3721
_reflns_number_total 4661
_reflns_threshold_expression I>2\s(I)
_cod_data_source_file zl2628sup1.cif
_cod_data_source_block I
_cod_database_code 2240826
_shelx_space_group_comment
;
The symmetry employed for this shelxl refinement is uniquely defined
by the following loop, which should always be used as a source of
symmetry information in preference to the above space-group names.
They are only intended as comments.
;
_shelx_estimated_absorpt_t_min 0.943
_shelx_estimated_absorpt_t_max 0.967

loop_
_space_group_symop_operation_xyz
'x, y, z'
'-x, -y, -z'

loop_
_atom_site_type_symbol
_atom_site_label
_atom_site_fract_x
_atom_site_fract_y
_atom_site_fract_z
_atom_site_U_iso_or_equiv
_atom_site_adp_type
_atom_site_calc_flag
_atom_site_occupancy
O O2 0.41366(12) 0.32535(12) 1.03180(10) 0.0490(3) Uani d 1
O O1 0.28034(14) 0.09696(10) 0.86494(10) 0.0479(3) Uani d 1
C C21 0.56736(13) 0.25985(12) 0.83077(12) 0.0275(2) Uani d 1
C C8 0.13285(13) 0.53667(12) 0.80666(11) 0.0269(2) Uani d 1
C C3 0.23865(13) 0.51645(12) 0.87207(12) 0.0272(2) Uani d 1
C C1 0.25412(13) 0.33485(12) 0.78461(11) 0.0277(2) Uani d 1
C C12 0.13773(13) 0.42876(12) 0.75109(11) 0.0273(2) Uani d 1
C C7 0.03120(13) 0.64398(12) 0.80421(12) 0.0300(3) Uani d 1
C C13 0.28234(14) 0.19576(12) 0.76620(12) 0.0302(3) Uani d 1
C C2 0.31430(13) 0.38697(12) 0.85609(12) 0.0284(2) Uani d 1
C C22 0.62779(14) 0.30751(13) 0.68478(12) 0.0305(3) Uani d 1
C C14 0.30979(14) 0.17945(12) 0.62795(12) 0.0291(2) Uani d 1
C C4 0.24678(14) 0.61137(13) 0.93445(13) 0.0320(3) Uani d 1
C C20 0.42982(14) 0.32278(13) 0.91594(12) 0.0309(3) Uani d 1
C C9 -0.07298(14) 0.64151(14) 0.74029(13) 0.0351(3) Uani d 1
C C23 0.75990(15) 0.25202(14) 0.60792(14) 0.0367(3) Uani d 1
C C11 0.03456(14) 0.42815(14) 0.69073(13) 0.0326(3) Uani d 1
C C5 0.14578(16) 0.72285(14) 0.93168(14) 0.0361(3) Uani d 1
C C6 0.04105(15) 0.73975(13) 0.87001(13) 0.0355(3) Uani d 1
C C15 0.36243(15) 0.28826(14) 0.50418(13) 0.0344(3) Uani d 1
C C26 0.64006(16) 0.15492(14) 0.89884(14) 0.0353(3) Uani d 1
C C10 -0.06969(14) 0.53653(15) 0.68617(13) 0.0362(3) Uani d 1
C C24 0.83096(17) 0.14701(16) 0.67630(16) 0.0431(3) Uani d 1
C C16 0.39353(17) 0.26702(18) 0.37632(15) 0.0443(3) Uani d 1
C C19 0.28927(19) 0.04982(15) 0.62154(17) 0.0445(3) Uani d 1
C C25 0.77049(18) 0.09843(15) 0.82128(16) 0.0435(3) Uani d 1
C C17 0.3715(2) 0.1387(2) 0.37195(18) 0.0557(4) Uani d 1
C C18 0.3189(2) 0.03098(19) 0.4939(2) 0.0611(5) Uani d 1
H H22 0.5757(17) 0.3818(15) 0.6373(15) 0.034(4) Uiso d 1
H H26 0.5971(18) 0.1216(15) 1.0037(16) 0.039(4) Uiso d 1
H H4 0.3157(18) 0.6005(15) 0.9825(15) 0.039(4) Uiso d 1
H H9 -0.1493(18) 0.7137(16) 0.7372(16) 0.041(4) Uiso d 1
H H6 -0.0302(18) 0.8170(16) 0.8721(16) 0.042(4) Uiso d 1
H H11 0.0326(17) 0.3519(16) 0.6527(16) 0.040(4) Uiso d 1
H H10 -0.1435(19) 0.5362(16) 0.6423(16) 0.043(4) Uiso d 1
H H5 0.1505(17) 0.7871(15) 0.9768(15) 0.039(4) Uiso d 1
H H23 0.7990(18) 0.2882(16) 0.5084(17) 0.043(4) Uiso d 1
H H15 0.3788(18) 0.3804(17) 0.5071(16) 0.043(4) Uiso d 1
H H25 0.819(2) 0.0269(18) 0.8685(18) 0.055(5) Uiso d 1
H H19 0.255(2) -0.0233(19) 0.7089(19) 0.057(5) Uiso d 1
H H16 0.431(2) 0.3421(19) 0.292(2) 0.059(5) Uiso d 1
H H24 0.923(2) 0.1070(19) 0.6230(19) 0.060(5) Uiso d 1
H H17 0.389(2) 0.124(2) 0.282(2) 0.071(6) Uiso d 1
H H18 0.308(2) -0.061(2) 0.494(2) 0.077(6) Uiso d 1

loop_
_atom_site_aniso_label
_atom_site_aniso_U_11
_atom_site_aniso_U_22
_atom_site_aniso_U_33
_atom_site_aniso_U_12
_atom_site_aniso_U_13
_atom_site_aniso_U_23
O2 0.0438(6) 0.0805(8) 0.0329(5) 0.0227(5) -0.0224(4) -0.0272(5)
O1 0.0768(7) 0.0321(5) 0.0347(5) 0.0000(5) -0.0287(5) -0.0006(4)
C21 0.0289(6) 0.0295(6) 0.0266(5) 0.0019(4) -0.0131(5) -0.0093(4)
C8 0.0246(5) 0.0314(6) 0.0226(5) -0.0002(4) -0.0083(4) -0.0063(4)
C3 0.0235(5) 0.0331(6) 0.0239(5) 0.0006(4) -0.0086(4) -0.0081(4)
C1 0.0299(6) 0.0307(6) 0.0223(5) 0.0015(4) -0.0115(4) -0.0061(4)
C12 0.0272(5) 0.0307(6) 0.0224(5) -0.0006(4) -0.0095(4) -0.0059(4)
C7 0.0266(5) 0.0329(6) 0.0245(5) 0.0019(5) -0.0070(4) -0.0051(5)
C13 0.0349(6) 0.0282(6) 0.0279(6) -0.0007(5) -0.0148(5) -0.0052(5)
C2 0.0275(5) 0.0345(6) 0.0235(5) 0.0030(5) -0.0108(4) -0.0088(4)
C22 0.0332(6) 0.0300(6) 0.0281(6) -0.0011(5) -0.0131(5) -0.0063(5)
C14 0.0320(6) 0.0290(6) 0.0304(6) 0.0035(5) -0.0167(5) -0.0095(5)
C4 0.0304(6) 0.0386(7) 0.0284(6) -0.0030(5) -0.0109(5) -0.0116(5)
C20 0.0306(6) 0.0384(6) 0.0261(6) 0.0046(5) -0.0137(5) -0.0103(5)
C9 0.0264(6) 0.0442(7) 0.0290(6) 0.0073(5) -0.0106(5) -0.0060(5)
C23 0.0363(7) 0.0428(7) 0.0301(6) -0.0041(5) -0.0082(5) -0.0144(5)
C11 0.0326(6) 0.0394(7) 0.0277(6) -0.0023(5) -0.0140(5) -0.0086(5)
C5 0.0403(7) 0.0340(6) 0.0335(6) -0.0023(5) -0.0093(5) -0.0153(5)
C6 0.0347(6) 0.0319(6) 0.0325(6) 0.0048(5) -0.0073(5) -0.0090(5)
C15 0.0361(6) 0.0360(7) 0.0304(6) 0.0022(5) -0.0138(5) -0.0083(5)
C26 0.0404(7) 0.0374(7) 0.0309(6) 0.0079(5) -0.0186(5) -0.0102(5)
C10 0.0272(6) 0.0519(8) 0.0301(6) 0.0009(5) -0.0152(5) -0.0078(5)
C24 0.0375(7) 0.0510(8) 0.0490(8) 0.0117(6) -0.0163(6) -0.0297(7)
C16 0.0385(7) 0.0623(9) 0.0288(6) 0.0115(7) -0.0134(6) -0.0124(6)
C19 0.0616(9) 0.0323(7) 0.0502(8) 0.0017(6) -0.0318(7) -0.0136(6)
C25 0.0490(8) 0.0418(7) 0.0489(8) 0.0193(6) -0.0280(7) -0.0195(6)
C17 0.0667(10) 0.0746(11) 0.0499(9) 0.0307(9) -0.0372(8) -0.0401(9)
C18 0.0911(14) 0.0492(9) 0.0738(12) 0.0163(9) -0.0525(11) -0.0368(9)

loop_
_atom_type_symbol
_atom_type_description
_atom_type_scat_dispersion_real
_atom_type_scat_dispersion_imag
_atom_type_scat_source
C C 0.0033 0.0016 'International Tables Vol C Tables 4.2.6.8 and 6.1.1.4'
H H 0.0000 0.0000 'International Tables Vol C Tables 4.2.6.8 and 6.1.1.4'
O O 0.0106 0.0060 'International Tables Vol C Tables 4.2.6.8 and 6.1.1.4'

loop_
_geom_angle_atom_site_label_1
_geom_angle_atom_site_label_2
_geom_angle_atom_site_label_3
_geom_angle
C22 C21 C20 121.34(11)
C26 C21 C22 119.43(11)
C26 C21 C20 119.18(11)
C3 C8 C12 110.88(10)
C7 C8 C3 124.61(11)
C7 C8 C12 124.42(11)
C8 C3 C2 105.75(10)
C4 C3 C8 118.49(11)
C4 C3 C2 135.74(11)
C12 C1 C13 125.18(10)
C2 C1 C12 108.69(10)
C2 C1 C13 125.37(11)
C8 C12 C1 105.88(10)
C11 C12 C8 118.43(11)
C11 C12 C1 135.51(11)
C8 C7 C9 115.99(11)
C8 C7 C6 115.79(11)
C6 C7 C9 128.18(11)
O1 C13 C1 119.54(11)
O1 C13 C14 121.09(11)
C14 C13 C1 119.36(10)
C3 C2 C20 123.98(10)
C1 C2 C3 108.80(10)
C1 C2 C20 127.13(11)
C21 C22 H22 119.0(8)
C23 C22 C21 120.36(12)
C23 C22 H22 120.6(8)
C15 C14 C13 122.05(11)
C19 C14 C13 118.87(11)
C19 C14 C15 119.01(12)
C3 C4 C5 117.97(11)
C3 C4 H4 121.3(9)
C5 C4 H4 120.6(9)
O2 C20 C21 120.85(11)
O2 C20 C2 120.00(11)
C2 C20 C21 119.11(10)
C7 C9 H9 119.8(9)
C10 C9 C7 120.12(12)
C10 C9 H9 120.1(9)
C22 C23 H23 118.1(10)
C24 C23 C22 119.88(12)
C24 C23 H23 122.0(10)
C12 C11 C10 118.34(12)
C12 C11 H11 120.7(9)
C10 C11 H11 121.0(9)
C4 C5 H5 117.5(9)
C6 C5 C4 122.90(12)
C6 C5 H5 119.6(9)
C7 C6 H6 118.6(9)
C5 C6 C7 120.21(12)
C5 C6 H6 121.2(9)
C14 C15 C16 120.18(13)
C14 C15 H15 119.9(9)
C16 C15 H15 120.0(9)
C21 C26 H26 119.2(9)
C25 C26 C21 119.86(12)
C25 C26 H26 120.9(9)
C9 C10 C11 122.70(11)
C9 C10 H10 119.0(9)
C11 C10 H10 118.3(9)
C23 C24 H24 120.3(11)
C25 C24 C23 119.95(13)
C25 C24 H24 119.7(11)
C15 C16 H16 119.4(11)
C17 C16 C15 120.08(15)
C17 C16 H16 120.6(11)
C14 C19 H19 116.6(11)
C18 C19 C14 120.02(15)
C18 C19 H19 123.3(11)
C26 C25 C24 120.50(13)
C26 C25 H25 119.2(11)
C24 C25 H25 120.3(11)
C16 C17 C18 120.00(14)
C16 C17 H17 120.5(12)
C18 C17 H17 119.4(12)
C19 C18 H18 117.3(12)
C17 C18 C19 120.70(15)
C17 C18 H18 121.9(12)

loop_
_geom_bond_atom_site_label_1
_geom_bond_atom_site_label_2
_geom_bond_distance
O2 C20 1.2209(14)
O1 C13 1.2179(15)
C21 C22 1.3927(16)
C21 C20 1.4912(17)
C21 C26 1.3913(17)
C8 C3 1.4101(15)
C8 C12 1.4118(16)
C8 C7 1.3888(17)
C3 C2 1.4722(16)
C3 C4 1.3779(17)
C1 C12 1.4697(16)
C1 C13 1.4882(17)
C1 C2 1.3784(16)
C12 C11 1.3795(16)
C7 C9 1.4225(17)
C7 C6 1.4187(18)
C13 C14 1.4877(16)
C2 C20 1.4854(16)
C22 C23 1.3841(18)
C22 H22 0.985(15)
C14 C15 1.3913(17)
C14 C19 1.3912(18)
C4 C5 1.4163(19)
C4 H4 0.966(15)
C9 C10 1.377(2)
C9 H9 0.984(16)
C23 C24 1.384(2)
C23 H23 0.952(16)
C11 C10 1.4133(19)
C11 H11 1.001(15)
C5 C6 1.3740(19)
C5 H5 0.954(15)
C6 H6 0.988(16)
C15 C16 1.3915(19)
C15 H15 0.986(16)
C26 C25 1.3825(19)
C26 H26 1.000(15)
C10 H10 0.993(16)
C24 C25 1.383(2)
C24 H24 0.97(2)
C16 C17 1.373(2)
C16 H16 0.954(19)
C19 C18 1.381(2)
C19 H19 0.962(19)
C25 H25 0.945(18)
C17 C18 1.374(3)
C17 H17 0.99(2)
C18 H18 0.96(2)

loop_
_geom_torsion_atom_site_label_1
_geom_torsion_atom_site_label_2
_geom_torsion_atom_site_label_3
_geom_torsion_atom_site_label_4
_geom_torsion
O1 C13 C14 C15 -158.47(13)
O1 C13 C14 C19 18.35(19)
C21 C22 C23 C24 1.11(19)
C21 C26 C25 C24 1.1(2)
C8 C3 C2 C1 -0.11(13)
C8 C3 C2 C20 -177.02(11)
C8 C3 C4 C5 1.23(17)
C8 C12 C11 C10 0.71(17)
C8 C7 C9 C10 0.35(17)
C8 C7 C6 C5 -0.36(17)
C3 C8 C12 C1 0.19(13)
C3 C8 C12 C11 176.14(10)
C3 C8 C7 C9 -176.22(11)
C3 C8 C7 C6 1.77(17)
C3 C2 C20 O2 38.50(18)
C3 C2 C20 C21 -139.48(12)
C3 C4 C5 C6 0.07(19)
C1 C12 C11 C10 175.16(12)
C1 C13 C14 C15 22.63(17)
C1 C13 C14 C19 -160.54(12)
C1 C2 C20 O2 -137.84(14)
C1 C2 C20 C21 44.18(18)
C12 C8 C3 C2 -0.06(13)
C12 C8 C3 C4 -178.80(10)
C12 C8 C7 C9 -0.13(17)
C12 C8 C7 C6 177.86(11)
C12 C1 C13 O1 -126.40(13)
C12 C1 C13 C14 52.52(16)
C12 C1 C2 C3 0.22(13)
C12 C1 C2 C20 177.01(11)
C12 C11 C10 C9 -0.51(19)
C7 C8 C3 C2 176.50(11)
C7 C8 C3 C4 -2.25(18)
C7 C8 C12 C1 -176.37(11)
C7 C8 C12 C11 -0.42(17)
C7 C9 C10 C11 -0.05(19)
C13 C1 C12 C8 170.16(10)
C13 C1 C12 C11 -4.8(2)
C13 C1 C2 C3 -170.17(10)
C13 C1 C2 C20 6.62(19)
C13 C14 C15 C16 176.96(12)
C13 C14 C19 C18 -177.84(14)
C2 C3 C4 C5 -177.04(13)
C2 C1 C12 C8 -0.25(13)
C2 C1 C12 C11 -175.18(13)
C2 C1 C13 O1 42.45(18)
C2 C1 C13 C14 -138.63(12)
C22 C21 C20 O2 -149.50(13)
C22 C21 C20 C2 28.47(17)
C22 C21 C26 C25 -0.45(19)
C22 C23 C24 C25 -0.5(2)
C14 C15 C16 C17 0.4(2)
C14 C19 C18 C17 1.2(3)
C4 C3 C2 C1 178.31(13)
C4 C3 C2 C20 1.4(2)
C4 C5 C6 C7 -0.5(2)
C20 C21 C22 C23 176.88(11)
C20 C21 C26 C25 -178.03(12)
C9 C7 C6 C5 177.34(12)
C23 C24 C25 C26 -0.6(2)
C6 C7 C9 C10 -177.34(12)
C15 C14 C19 C18 -0.9(2)
C15 C16 C17 C18 -0.1(2)
C26 C21 C22 C23 -0.64(18)
C26 C21 C20 O2 28.03(18)
C26 C21 C20 C2 -154.00(12)
C16 C17 C18 C19 -0.7(3)
C19 C14 C15 C16 0.15(19)

_cod_database_fobs_code 2240826
